data_7122826
loop_
_publ_author_name
'Chambenahalli, Raju'
'Andrews, Alex P.'
'Ritter, Florian'
'Okuda, Jun'
'Venugopal, Ajay'

_publ_section_title
;
 Terminal Hydridozinc Cation
;
_journal_name_full 'Chemical Communications'
_journal_paper_doi 10.1039/C8CC09839E
_journal_year 2019
_chemical_formula_moiety 'C32 H12 B F24, C19 H43 N6 Zn, 0.5(C6 H14)'
_chemical_formula_sum 'C54 H62 B F24 N6 Zn'
_chemical_formula_weight 1327.27
_space_group_crystal_system triclinic
_space_group_IT_number 2
_space_group_name_Hall '-P 1'
_space_group_name_H-M_alt 'P -1'
_symmetry_space_group_name_Hall '-P 1'
_symmetry_space_group_name_H-M 'P -1'
_atom_sites_solution_hydrogens geom
_audit_creation_method SHELXL-2017/1
_audit_update_record
;
2018-12-12 deposited with the CCDC.
2019-01-14 downloaded from the CCDC.
;
_cell_angle_alpha 99.762(9)
_cell_angle_beta 108.306(9)
_cell_angle_gamma 102.538(9)
_cell_formula_units_Z 2
_cell_length_a 13.312(4)
_cell_length_b 14.379(4)
_cell_length_c 17.415(5)
_cell_measurement_reflns_used 9713
_cell_measurement_temperature 150(2)
_cell_measurement_theta_max 22.80
_cell_measurement_theta_min 2.37
_cell_volume 2985.9(15)
_computing_cell_refinement 'APEX2/SAINT (Bruker, 2004)'
_computing_data_collection 'APEX2 (Bruker, 2004)'
_computing_data_reduction 'SAINT/XPREP (Bruker, 2004)'
_computing_molecular_graphics 'ORTEP3 (Farrugia, 1997) and Mercury (Bruno et al., 2002)'
_computing_publication_material 'SHELXL-2014 (Sheldrick, 2014)'
_computing_structure_refinement 'SHELXL-2017/1 (Sheldrick, 2017)'
_computing_structure_solution 'SHELXT 2013/5 (Sheldrick, 2013)'
_diffrn_ambient_temperature 150(2)
_diffrn_detector_area_resol_mean 0
_diffrn_measured_fraction_theta_full 0.999
_diffrn_measured_fraction_theta_max 0.999
_diffrn_measurement_device_type 'Bruker KAPPA APEX-II CCD'
_diffrn_measurement_method '\f and \w scans'
_diffrn_radiation_type MoK\a
_diffrn_radiation_wavelength 0.71073
_diffrn_reflns_av_R_equivalents 0.0565
_diffrn_reflns_av_unetI/netI 0.0527
_diffrn_reflns_Laue_measured_fraction_full 0.999
_diffrn_reflns_Laue_measured_fraction_max 0.999
_diffrn_reflns_limit_h_max 15
_diffrn_reflns_limit_h_min -15
_diffrn_reflns_limit_k_max 17
_diffrn_reflns_limit_k_min -17
_diffrn_reflns_limit_l_max 20
_diffrn_reflns_limit_l_min -20
_diffrn_reflns_number 42361
_diffrn_reflns_point_group_measured_fraction_full 0.999
_diffrn_reflns_point_group_measured_fraction_max 0.999
_diffrn_reflns_theta_full 24.999
_diffrn_reflns_theta_max 24.999
_diffrn_reflns_theta_min 1.683
_diffrn_source 'sealed tube'
_exptl_absorpt_coefficient_mu 0.528
_exptl_absorpt_correction_T_max 0.925
_exptl_absorpt_correction_T_min 0.884
_exptl_absorpt_correction_type multi-scan
_exptl_absorpt_process_details SADABS
_exptl_crystal_colour colourless
_exptl_crystal_density_diffrn 1.476
_exptl_crystal_density_meas 1.476
_exptl_crystal_density_method none
_exptl_crystal_description block
_exptl_crystal_F_000 1358
_exptl_crystal_size_max 0.240
_exptl_crystal_size_mid 0.150
_exptl_crystal_size_min 0.150
_refine_diff_density_max 1.356
_refine_diff_density_min -0.674
_refine_diff_density_rms 0.082
_refine_ls_extinction_method none
_refine_ls_goodness_of_fit_ref 1.036
_refine_ls_hydrogen_treatment constr
_refine_ls_matrix_type full
_refine_ls_number_parameters 893
_refine_ls_number_reflns 10510
_refine_ls_number_restraints 148
_refine_ls_restrained_S_all 1.103
_refine_ls_R_factor_all 0.0888
_refine_ls_R_factor_gt 0.0673
_refine_ls_shift/su_max 0.014
_refine_ls_shift/su_mean 0.001
_refine_ls_structure_factor_coef Fsqd
_refine_ls_weighting_details 'w=1/[\s^2^(Fo^2^)+(0.0827P)^2^+7.4199P] where P=(Fo^2^+2Fc^2^)/3'
_refine_ls_weighting_scheme calc
_refine_ls_wR_factor_gt 0.1685
_refine_ls_wR_factor_ref 0.1880
_reflns_Friedel_coverage 0.000
_reflns_number_gt 8105
_reflns_number_total 10510
_reflns_threshold_expression 'I > 2\s(I)'
_cod_data_source_file c8cc09839e2.cif
_cod_data_source_block compound4
_cod_original_cell_volume 2985.8(14)
_cod_database_code 7122826
_shelx_shelxl_version_number 2017/1
_shelx_space_group_comment
;
The symmetry employed for this shelxl refinement is uniquely defined
by the following loop, which should always be used as a source of
symmetry information in preference to the above space-group names.
They are only intended as comments.
;
_shelx_estimated_absorpt_t_min 0.884
_shelx_estimated_absorpt_t_max 0.925

loop_
_space_group_symop_operation_xyz
'x, y, z'
'-x, -y, -z'

loop_
_atom_site_label
_atom_site_type_symbol
_atom_site_fract_x
_atom_site_fract_y
_atom_site_fract_z
_atom_site_U_iso_or_equiv
_atom_site_adp_type
_atom_site_occupancy
_atom_site_site_symmetry_order
_atom_site_calc_flag
_atom_site_refinement_flags_posn
_atom_site_refinement_flags_adp
_atom_site_refinement_flags_occupancy
_atom_site_disorder_assembly
_atom_site_disorder_group
C1 C 1.0725(5) 0.5837(5) 0.2275(5) 0.083(2) Uani 1 1 d . . . . .
H1A H 1.008317 0.578257 0.177229 0.100 Uiso 1 1 calc R U . A 1
H1B H 1.115699 0.541781 0.210404 0.100 Uiso 1 1 calc R U . A 1
C3 C 0.9768(4) 0.5960(4) 0.3976(3) 0.0499(12) Uani 1 1 d . . . . .
H3A H 0.990396 0.657448 0.438621 0.075 Uiso 1 1 calc R U . . .
H3B H 0.907776 0.549127 0.392012 0.075 Uiso 1 1 calc R U . . .
H3C H 1.038145 0.567689 0.416382 0.075 Uiso 1 1 calc R U . . .
C4 C 0.8562(6) 0.5937(6) 0.2665(5) 0.099(2) Uani 1 1 d . U . . .
H4A H 0.818643 0.628660 0.296481 0.149 Uiso 1 1 calc R U . B 2
H4B H 0.850326 0.614296 0.214761 0.149 Uiso 1 1 calc R U . B 2
H4C H 0.821557 0.522518 0.252736 0.149 Uiso 1 1 calc R U . B 2
C5 C 1.1416(7) 0.7345(6) 0.1914(4) 0.090(2) Uani 1 1 d . . . . .
H5A H 1.210414 0.736162 0.180303 0.108 Uiso 1 1 calc R U . . .
H5B H 1.078419 0.695806 0.139591 0.108 Uiso 1 1 calc R U . . .
C6 C 1.1345(7) 0.8332(8) 0.2118(6) 0.116(4) Uani 1 1 d . . . . .
H6A H 1.122077 0.857819 0.160789 0.139 Uiso 1 1 calc R U . . .
H6B H 1.206767 0.875245 0.253698 0.139 Uiso 1 1 calc R U . . .
C7 C 0.9385(5) 0.8181(5) 0.1800(4) 0.0641(16) Uani 1 1 d . . . . .
H7A H 0.885262 0.828524 0.206256 0.096 Uiso 1 1 calc R U . . .
H7B H 0.938289 0.858814 0.140135 0.096 Uiso 1 1 calc R U . . .
H7C H 0.917863 0.748502 0.150394 0.096 Uiso 1 1 calc R U . . .
C8 C 1.0746(6) 0.9526(4) 0.2870(4) 0.079(2) Uani 1 1 d . . . . .
H8A H 1.017132 0.961572 0.309129 0.118 Uiso 1 1 calc R U . . .
H8B H 1.146421 0.973599 0.333149 0.118 Uiso 1 1 calc R U . . .
H8C H 1.076941 0.992278 0.246775 0.118 Uiso 1 1 calc R U . . .
C9 C 1.2535(4) 0.6965(3) 0.3164(3) 0.0388(10) Uani 1 1 d . . . . .
H9A H 1.248857 0.681342 0.368752 0.047 Uiso 1 1 calc R U . . .
H9B H 1.296524 0.766545 0.330766 0.047 Uiso 1 1 calc R U . . .
C10 C 1.3183(4) 0.6334(4) 0.2846(3) 0.0441(11) Uani 1 1 d . . . . .
H10A H 1.281555 0.562779 0.276185 0.053 Uiso 1 1 calc R U . . .
H10B H 1.319872 0.643791 0.230210 0.053 Uiso 1 1 calc R U . . .
C11 C 1.4991(5) 0.7517(4) 0.3408(4) 0.0606(15) Uani 1 1 d . . . . .
H11A H 1.573857 0.767494 0.382388 0.091 Uiso 1 1 calc R U . . .
H11B H 1.502339 0.743883 0.284723 0.091 Uiso 1 1 calc R U . . .
H11C H 1.466888 0.805260 0.352228 0.091 Uiso 1 1 calc R U . . .
C12 C 1.4819(5) 0.5814(4) 0.3330(3) 0.0548(14) Uani 1 1 d . . . . .
H12A H 1.435811 0.520082 0.336193 0.082 Uiso 1 1 calc R U . . .
H12B H 1.488569 0.572301 0.277982 0.082 Uiso 1 1 calc R U . . .
H12C H 1.555487 0.599004 0.376679 0.082 Uiso 1 1 calc R U . . .
C13 C 0.8848(8) 0.8577(9) 0.4261(6) 0.138(5) Uani 1 1 d . . . . .
C14 C 0.8455(8) 0.8191(10) 0.4780(7) 0.170(6) Uani 1 1 d . . . . .
H14A H 0.784530 0.844655 0.482594 0.256 Uiso 1 1 calc R U . . .
H14B H 0.818441 0.747170 0.456623 0.256 Uiso 1 1 calc R U . . .
H14C H 0.904213 0.836620 0.533219 0.256 Uiso 1 1 calc R U . . .
C15 C 0.8125(5) 0.8881(4) 0.3556(4) 0.0574(14) Uani 1 1 d . . . . .
H15A H 0.855995 0.915071 0.324147 0.086 Uiso 1 1 calc R U . . .
H15B H 0.751324 0.830661 0.318375 0.086 Uiso 1 1 calc R U . . .
H15C H 0.782816 0.938475 0.378243 0.086 Uiso 1 1 calc R U . . .
C16 C 1.0733(5) 0.8613(4) 0.4665(3) 0.0528(14) Uani 1 1 d . . . . .
H16 H 1.084352 0.898945 0.520400 0.063 Uiso 1 1 calc R U . . .
C17 C 1.2660(5) 0.8758(5) 0.5156(4) 0.084(2) Uani 1 1 d D . . . .
C18 C 1.3043(6) 0.8131(8) 0.5586(7) 0.155(5) Uani 1 1 d D . . . .
H18A H 1.378385 0.847415 0.600297 0.233 Uiso 1 1 calc R U . . .
H18B H 1.254572 0.789594 0.586977 0.233 Uiso 1 1 calc R U . . .
H18C H 1.307696 0.756909 0.519933 0.233 Uiso 1 1 calc R U . . .
C19 C 1.3398(4) 0.9557(4) 0.4990(4) 0.0664(16) Uani 1 1 d . . . . .
H19A H 1.295967 0.992521 0.466975 0.100 Uiso 1 1 calc R U . . .
H19B H 1.393103 1.000289 0.552152 0.100 Uiso 1 1 calc R U . . .
H19C H 1.379488 0.927569 0.466706 0.100 Uiso 1 1 calc R U . . .
C20 C 0.5027(3) 0.6291(3) 0.8580(2) 0.0218(8) Uani 1 1 d . . . . .
C21 C 0.4412(3) 0.5397(3) 0.8624(2) 0.0219(8) Uani 1 1 d . . . . .
H21 H 0.363574 0.527195 0.847183 0.026 Uiso 1 1 calc R U . . .
C22 C 0.4895(3) 0.4682(3) 0.8881(2) 0.0231(8) Uani 1 1 d . . . . .
C23 C 0.6023(3) 0.4832(3) 0.9110(2) 0.0291(9) Uani 1 1 d . . . . .
H23 H 0.635407 0.434380 0.928501 0.035 Uiso 1 1 calc R U . . .
C24 C 0.6657(3) 0.5717(3) 0.9078(3) 0.0316(9) Uani 1 1 d . . . . .
C25 C 0.6168(3) 0.6420(3) 0.8815(2) 0.0266(8) Uani 1 1 d . . . . .
H25 H 0.662262 0.701552 0.879161 0.032 Uiso 1 1 calc R U . . .
C26 C 0.4181(3) 0.3714(3) 0.8855(2) 0.0291(9) Uani 1 1 d . . . . .
C27 C 0.7883(4) 0.5909(4) 0.9312(4) 0.0524(14) Uani 1 1 d . . . . .
C28 C 0.3222(3) 0.7013(3) 0.8162(2) 0.0236(8) Uani 1 1 d . . . . .
C29 C 0.2949(3) 0.6915(3) 0.8865(2) 0.0250(8) Uani 1 1 d . . . . .
H29 H 0.347388 0.680835 0.933112 0.030 Uiso 1 1 calc R U . . .
C30 C 0.1936(3) 0.6970(3) 0.8901(2) 0.0268(8) Uani 1 1 d . . . . .
C31 C 0.1152(3) 0.7150(3) 0.8246(3) 0.0301(9) Uani 1 1 d . . . . .
H31 H 0.046477 0.719914 0.827666 0.036 Uiso 1 1 calc R U . . .
C32 C 0.1401(3) 0.7255(3) 0.7551(3) 0.0314(9) Uani 1 1 d . . . . .
C33 C 0.2419(3) 0.7189(3) 0.7513(3) 0.0290(9) Uani 1 1 d . . . . .
H33 H 0.256825 0.726777 0.702553 0.035 Uiso 1 1 calc R U . . .
C34 C 0.1642(3) 0.6837(3) 0.9641(3) 0.0348(10) Uani 1 1 d . . . . .
C35 C 0.0579(4) 0.7454(4) 0.6831(3) 0.0506(13) Uani 1 1 d . . . . .
C36 C 0.5188(3) 0.8233(3) 0.8707(3) 0.0282(9) Uani 1 1 d . . . . .
C37 C 0.5065(3) 0.9003(3) 0.8332(3) 0.0355(10) Uani 1 1 d . . . . .
H37 H 0.460008 0.885346 0.776034 0.043 Uiso 1 1 calc R U . . .
C38 C 0.5604(4) 0.9987(3) 0.8767(3) 0.0416(11) Uani 1 1 d . . . . .
C39 C 0.6268(4) 1.0234(3) 0.9600(3) 0.0458(12) Uani 1 1 d . . . . .
H39 H 0.662803 1.090466 0.989783 0.055 Uiso 1 1 calc R U . . .
C40 C 0.6402(3) 0.9487(3) 0.9995(3) 0.0383(10) Uani 1 1 d . . . . .
C41 C 0.5863(3) 0.8507(3) 0.9550(3) 0.0304(9) Uani 1 1 d . . . . .
H41 H 0.596065 0.800492 0.983374 0.037 Uiso 1 1 calc R U . . .
C42 C 0.5484(5) 1.0764(4) 0.8314(5) 0.0633(17) Uani 1 1 d . . . . .
C43 C 0.7146(4) 0.9751(3) 1.0885(3) 0.0493(12) Uani 1 1 d . . . . .
C44 C 0.4521(3) 0.6873(3) 0.7233(2) 0.0264(8) Uani 1 1 d . . . . .
C45 C 0.3731(3) 0.6108(3) 0.6571(2) 0.0274(8) Uani 1 1 d . . . . .
H45 H 0.313105 0.571697 0.666694 0.033 Uiso 1 1 calc R U . . .
C46 C 0.3784(4) 0.5895(3) 0.5779(3) 0.0341(9) Uani 1 1 d . . . . .
C47 C 0.4647(4) 0.6441(4) 0.5616(3) 0.0438(11) Uani 1 1 d . . . . .
H47 H 0.468249 0.631091 0.507351 0.053 Uiso 1 1 calc R U . . .
C48 C 0.5458(4) 0.7181(4) 0.6266(3) 0.0456(12) Uani 1 1 d . . . . .
C49 C 0.5400(4) 0.7391(3) 0.7050(3) 0.0366(10) Uani 1 1 d . . . . .
H49 H 0.597567 0.790539 0.748169 0.044 Uiso 1 1 calc R U . . .
C50 C 0.2884(4) 0.5097(4) 0.5097(3) 0.0452(12) Uani 1 1 d . . . . .
C51 C 0.6406(5) 0.7798(6) 0.6115(4) 0.073(2) Uani 1 1 d . . . . .
C52 C 1.0335(8) 1.0004(7) 1.0383(5) 0.110(3) Uani 1 1 d D U . . .
H52A H 1.088770 0.964408 1.037302 0.132 Uiso 1 1 calc R U . . .
H52B H 0.993503 0.979280 1.074572 0.132 Uiso 1 1 calc R U . . .
C53 C 1.0763(13) 1.1038(9) 1.0554(8) 0.188(5) Uani 1 1 d D U . . .
H53A H 1.113986 1.123264 1.017354 0.225 Uiso 1 1 calc R U . . .
H53B H 1.018893 1.138022 1.053851 0.225 Uiso 1 1 calc R U . . .
C54 C 1.1487(13) 1.1184(11) 1.1347(8) 0.276(11) Uani 1 1 d D U . . .
H54A H 1.188055 1.188796 1.158260 0.414 Uiso 1 1 calc R U . . .
H54B H 1.108067 1.095794 1.169472 0.414 Uiso 1 1 calc R U . . .
H54C H 1.201946 1.081224 1.133441 0.414 Uiso 1 1 calc R U . . .
N1 N 1.1409(3) 0.6851(3) 0.2594(2) 0.0490(10) Uani 1 1 d . . . . .
N2 N 0.9681(4) 0.6161(3) 0.3171(2) 0.0529(11) Uani 1 1 d . . . . .
N3 N 1.4310(3) 0.6605(3) 0.3454(2) 0.0419(9) Uani 1 1 d . . . . .
N4 N 1.0490(3) 0.8459(3) 0.2443(2) 0.0432(9) Uani 1 1 d . . . . .
N5 N 1.1559(3) 0.8372(3) 0.4504(2) 0.0392(9) Uani 1 1 d . . . . .
N6 N 0.9767(4) 0.8325(3) 0.4073(3) 0.0488(10) Uani 1 1 d . . . . .
B1 B 0.4480(3) 0.7091(3) 0.8176(3) 0.0241(9) Uani 1 1 d . . . . .
F4 F 0.0795(3) 0.6053(3) 0.9461(2) 0.0755(11) Uani 1 1 d . . . . .
F5 F 0.1348(3) 0.7600(3) 0.9970(2) 0.0747(11) Uani 1 1 d . . . . .
F6 F 0.2468(2) 0.6761(2) 1.02753(16) 0.0483(7) Uani 1 1 d . . . . .
F7 F 0.3298(2) 0.37876(18) 0.90494(17) 0.0442(6) Uani 1 1 d . . . . .
F8 F 0.3768(2) 0.30896(19) 0.80971(16) 0.0534(8) Uani 1 1 d . . . . .
F9 F 0.4720(2) 0.32576(19) 0.93822(18) 0.0526(7) Uani 1 1 d . . . . .
F13 F 0.4541(3) 1.0534(2) 0.7669(3) 0.0830(11) Uani 1 1 d . . . . .
F14 F 0.6291(4) 1.1022(4) 0.8059(4) 0.150(3) Uani 1 1 d . . . . .
F15 F 0.5500(4) 1.1599(3) 0.8812(3) 0.1102(16) Uani 1 1 d . . . . .
F16 F 0.8208(3) 1.0028(4) 1.0994(2) 0.0934(13) Uani 1 1 d . . . . .
F17 F 0.6997(3) 1.0488(3) 1.1363(2) 0.0853(12) Uani 1 1 d . . . . .
F18 F 0.7052(4) 0.9016(3) 1.1253(2) 0.0917(13) Uani 1 1 d . . . . .
Zn1 Zn 1.05896(4) 0.76245(3) 0.33294(3) 0.02871(15) Uani 1 1 d . . . . .
C2 C 1.0362(6) 0.5507(5) 0.2841(5) 0.0384(17) Uani 0.649(5) 1 d . . P C 1
H2A H 1.100208 0.550493 0.332184 0.046 Uiso 1 1 calc R U . C 1
H2B H 0.988466 0.481845 0.258811 0.046 Uiso 1 1 calc R U . C 1
F1 F 0.0332(10) 0.6787(7) 0.6123(7) 0.105(5) Uani 0.649(5) 1 d . . P C 1
F2 F 0.1021(6) 0.8328(7) 0.6697(6) 0.099(3) Uani 0.649(5) 1 d . . P C 1
F3 F -0.0304(7) 0.7556(9) 0.6940(5) 0.091(2) Uani 0.649(5) 1 d . U P C 1
F10 F 0.8219(3) 0.6181(4) 0.8671(3) 0.0595(15) Uani 0.649(5) 1 d . . P C 1
F11 F 0.8228(6) 0.5110(5) 0.9330(6) 0.081(3) Uani 0.649(5) 1 d . . P C 1
F12 F 0.8465(6) 0.6576(6) 0.9950(4) 0.074(2) Uani 0.649(5) 1 d . U P C 1
F19 F 0.6324(8) 0.8654(8) 0.6080(9) 0.138(4) Uani 0.649(5) 1 d . U P C 1
F20 F 0.6532(6) 0.7353(6) 0.5427(4) 0.104(3) Uani 0.649(5) 1 d . U P C 1
F21 F 0.7353(6) 0.7986(7) 0.6699(5) 0.101(2) Uani 0.649(5) 1 d . U P C 1
F22 F 0.2948(8) 0.4952(7) 0.4376(4) 0.109(4) Uani 0.649(5) 1 d . . P C 1
F23 F 0.1860(5) 0.5277(5) 0.4941(4) 0.0789(18) Uani 0.649(5) 1 d . U P C 1
F24 F 0.2630(5) 0.4248(4) 0.5315(4) 0.066(2) Uani 0.649(5) 1 d . . P C 1
C2' C 0.9498(13) 0.5538(11) 0.2439(11) 0.056(4) Uani 0.351(5) 1 d . . P C 2
F1' F 0.0645(13) 0.7190(14) 0.6128(10) 0.066(4) Uani 0.351(5) 1 d . U P C 2
F2' F 0.0519(16) 0.8306(11) 0.6928(10) 0.093(5) Uani 0.351(5) 1 d . U P C 2
F3' F -0.0477(9) 0.6905(11) 0.6698(8) 0.072(4) Uani 0.351(5) 1 d . U P C 2
F10' F 0.8225(11) 0.5379(12) 0.9008(9) 0.084(5) Uani 0.351(5) 1 d . U P C 2
F11' F 0.8293(7) 0.5728(8) 1.0200(6) 0.065(3) Uani 0.351(5) 1 d . U P C 2
F12' F 0.8436(7) 0.6900(7) 0.9693(7) 0.054(3) Uani 0.351(5) 1 d . U P C 2
F19' F 0.6108(10) 0.7991(10) 0.5370(7) 0.077(3) Uani 0.351(5) 1 d . U P C 2
F20' F 0.7344(9) 0.7473(10) 0.6429(8) 0.077(3) Uani 0.351(5) 1 d . U P C 2
F21' F 0.6758(11) 0.8753(10) 0.6596(8) 0.076(3) Uani 0.351(5) 1 d . U P C 2
F22' F 0.2326(11) 0.5417(8) 0.4548(8) 0.077(3) Uani 0.351(5) 1 d . U P C 2
F23' F 0.2299(12) 0.4529(11) 0.5293(9) 0.073(4) Uani 0.351(5) 1 d . U P C 2
F24' F 0.3368(11) 0.4534(11) 0.4715(10) 0.099(5) Uani 0.351(5) 1 d . U P C 2

loop_
_atom_site_aniso_label
_atom_site_aniso_U_11
_atom_site_aniso_U_22
_atom_site_aniso_U_33
_atom_site_aniso_U_23
_atom_site_aniso_U_13
_atom_site_aniso_U_12
C1 0.040(3) 0.074(4) 0.095(5) -0.042(4) 0.004(3) 0.014(3)
C3 0.054(3) 0.043(3) 0.062(3) 0.031(2) 0.027(3) 0.011(2)
C4 0.083(4) 0.090(4) 0.098(4) 0.050(3) 0.007(3) -0.008(3)
C5 0.117(6) 0.151(7) 0.042(3) 0.036(4) 0.042(4) 0.088(6)
C6 0.127(7) 0.215(10) 0.132(7) 0.143(7) 0.112(6) 0.128(7)
C7 0.058(3) 0.090(4) 0.052(3) 0.040(3) 0.011(3) 0.034(3)
C8 0.097(5) 0.061(4) 0.075(4) 0.043(3) 0.024(4) 0.007(3)
C9 0.038(2) 0.041(2) 0.036(2) 0.0017(19) 0.016(2) 0.010(2)
C10 0.045(3) 0.053(3) 0.035(2) 0.003(2) 0.017(2) 0.019(2)
C11 0.051(3) 0.064(4) 0.077(4) 0.026(3) 0.035(3) 0.014(3)
C12 0.062(3) 0.075(4) 0.044(3) 0.024(3) 0.024(3) 0.040(3)
C13 0.164(8) 0.267(12) 0.149(8) 0.168(9) 0.137(7) 0.184(9)
C14 0.117(7) 0.346(17) 0.210(11) 0.218(12) 0.138(8) 0.154(10)
C15 0.058(3) 0.061(3) 0.072(4) 0.024(3) 0.037(3) 0.031(3)
C16 0.096(5) 0.042(3) 0.038(3) 0.017(2) 0.035(3) 0.035(3)
C17 0.068(4) 0.070(4) 0.061(4) 0.041(3) -0.028(3) -0.026(3)
C18 0.055(5) 0.199(11) 0.202(11) 0.159(10) -0.009(6) 0.017(6)
C19 0.039(3) 0.067(4) 0.075(4) 0.022(3) 0.008(3) -0.006(3)
C20 0.0230(19) 0.0216(18) 0.0192(18) 0.0041(14) 0.0081(15) 0.0038(15)
C21 0.0205(18) 0.0223(18) 0.0228(18) 0.0050(15) 0.0087(15) 0.0056(15)
C22 0.028(2) 0.0206(18) 0.0198(18) 0.0048(14) 0.0092(16) 0.0060(15)
C23 0.032(2) 0.024(2) 0.031(2) 0.0088(16) 0.0070(17) 0.0123(17)
C24 0.024(2) 0.031(2) 0.040(2) 0.0105(18) 0.0103(18) 0.0093(17)
C25 0.025(2) 0.0223(19) 0.030(2) 0.0069(16) 0.0093(17) 0.0035(16)
C26 0.038(2) 0.0222(19) 0.029(2) 0.0080(16) 0.0142(18) 0.0079(17)
C27 0.029(2) 0.036(3) 0.079(4) 0.009(3) 0.004(3) 0.008(2)
C28 0.025(2) 0.0162(17) 0.028(2) 0.0058(15) 0.0094(16) 0.0045(15)
C29 0.025(2) 0.0197(18) 0.030(2) 0.0072(15) 0.0096(16) 0.0071(15)
C30 0.027(2) 0.0200(18) 0.033(2) 0.0061(16) 0.0118(17) 0.0069(16)
C31 0.023(2) 0.029(2) 0.039(2) 0.0074(17) 0.0110(18) 0.0104(16)
C32 0.029(2) 0.029(2) 0.034(2) 0.0093(17) 0.0061(18) 0.0126(17)
C33 0.031(2) 0.026(2) 0.033(2) 0.0112(17) 0.0130(18) 0.0097(17)
C34 0.030(2) 0.041(2) 0.043(2) 0.017(2) 0.018(2) 0.0169(19)
C35 0.040(3) 0.078(4) 0.044(3) 0.023(3) 0.014(2) 0.034(3)
C36 0.022(2) 0.0227(19) 0.043(2) 0.0126(17) 0.0145(18) 0.0066(16)
C37 0.029(2) 0.026(2) 0.051(3) 0.0129(19) 0.014(2) 0.0069(17)
C38 0.033(2) 0.022(2) 0.075(4) 0.017(2) 0.023(2) 0.0092(18)
C39 0.037(3) 0.019(2) 0.075(4) 0.002(2) 0.020(3) 0.0039(18)
C40 0.027(2) 0.028(2) 0.056(3) 0.001(2) 0.017(2) 0.0063(18)
C41 0.027(2) 0.024(2) 0.043(2) 0.0085(18) 0.0159(19) 0.0082(16)
C42 0.052(3) 0.031(3) 0.116(5) 0.035(3) 0.034(4) 0.014(2)
C43 0.042(3) 0.033(3) 0.059(3) -0.006(2) 0.015(2) 0.002(2)
C44 0.026(2) 0.027(2) 0.032(2) 0.0167(17) 0.0115(17) 0.0107(16)
C45 0.028(2) 0.026(2) 0.036(2) 0.0160(17) 0.0150(18) 0.0108(16)
C46 0.038(2) 0.037(2) 0.032(2) 0.0158(18) 0.0147(19) 0.0125(19)
C47 0.046(3) 0.064(3) 0.029(2) 0.021(2) 0.020(2) 0.014(2)
C48 0.040(3) 0.057(3) 0.045(3) 0.023(2) 0.022(2) 0.006(2)
C49 0.030(2) 0.045(3) 0.038(2) 0.020(2) 0.0143(19) 0.0067(19)
C50 0.056(3) 0.044(3) 0.036(3) 0.016(2) 0.015(2) 0.014(2)
C51 0.056(4) 0.108(6) 0.048(3) 0.028(4) 0.027(3) -0.008(4)
C52 0.136(9) 0.091(5) 0.135(8) 0.016(7) 0.097(7) 0.034(6)
C53 0.240(14) 0.186(11) 0.147(10) 0.063(9) 0.080(10) 0.051(10)
C54 0.253(18) 0.263(17) 0.230(17) 0.154(15) 0.041(14) -0.089(14)
N1 0.046(2) 0.057(3) 0.038(2) -0.0019(19) 0.0120(19) 0.018(2)
N2 0.066(3) 0.035(2) 0.038(2) 0.0027(18) 0.014(2) -0.012(2)
N3 0.045(2) 0.052(2) 0.035(2) 0.0115(18) 0.0194(18) 0.0198(19)
N4 0.039(2) 0.061(3) 0.042(2) 0.030(2) 0.0199(18) 0.0210(19)
N5 0.040(2) 0.035(2) 0.0289(19) 0.0098(15) 0.0035(16) -0.0023(17)
N6 0.060(3) 0.065(3) 0.050(3) 0.033(2) 0.035(2) 0.036(2)
B1 0.021(2) 0.021(2) 0.030(2) 0.0090(17) 0.0089(18) 0.0048(17)
F4 0.0548(19) 0.095(3) 0.059(2) 0.0274(18) 0.0221(16) -0.0221(18)
F5 0.119(3) 0.093(2) 0.073(2) 0.0459(19) 0.071(2) 0.080(2)
F6 0.0426(15) 0.0753(19) 0.0388(15) 0.0235(14) 0.0206(12) 0.0251(14)
F7 0.0473(15) 0.0351(14) 0.0593(17) 0.0189(12) 0.0318(14) 0.0062(12)
F8 0.0707(19) 0.0330(14) 0.0394(15) -0.0069(11) 0.0232(14) -0.0107(13)
F9 0.0551(17) 0.0355(14) 0.0660(19) 0.0333(13) 0.0115(14) 0.0110(13)
F13 0.091(3) 0.054(2) 0.098(3) 0.0487(19) 0.015(2) 0.0164(19)
F14 0.125(4) 0.159(4) 0.296(7) 0.192(5) 0.147(5) 0.088(4)
F15 0.132(4) 0.0362(19) 0.149(4) 0.029(2) 0.023(3) 0.037(2)
F16 0.0377(18) 0.150(4) 0.070(2) 0.004(2) 0.0120(17) 0.012(2)
F17 0.084(3) 0.076(2) 0.071(2) -0.0289(19) 0.0138(19) 0.032(2)
F18 0.118(3) 0.061(2) 0.048(2) 0.0006(17) -0.004(2) -0.008(2)
Zn1 0.0279(3) 0.0284(3) 0.0284(3) 0.01004(19) 0.0087(2) 0.00572(19)
C2 0.032(4) 0.019(3) 0.049(4) -0.003(3) 0.002(3) 0.006(3)
F1 0.124(9) 0.094(7) 0.050(5) -0.004(4) -0.034(5) 0.052(6)
F2 0.069(4) 0.119(7) 0.121(7) 0.098(6) 0.013(4) 0.035(4)
F3 0.058(4) 0.171(7) 0.086(5) 0.070(5) 0.034(3) 0.077(5)
F10 0.032(2) 0.087(4) 0.080(3) 0.043(3) 0.035(2) 0.021(2)
F11 0.036(3) 0.069(4) 0.165(9) 0.075(5) 0.038(4) 0.032(3)
F12 0.054(3) 0.082(4) 0.069(3) -0.003(3) 0.015(3) 0.016(3)
F19 0.122(6) 0.118(6) 0.200(8) 0.104(6) 0.084(6) 0.003(4)
F20 0.099(4) 0.123(5) 0.094(4) 0.010(4) 0.083(4) -0.017(4)
F21 0.078(3) 0.118(4) 0.108(4) 0.031(3) 0.051(3) -0.001(3)
F22 0.117(6) 0.127(7) 0.032(3) -0.022(3) 0.045(4) -0.057(5)
F23 0.054(3) 0.084(3) 0.074(3) -0.004(2) 0.002(2) 0.024(2)
F24 0.058(4) 0.037(3) 0.071(4) 0.020(3) -0.016(3) 0.001(3)
C2' 0.044(9) 0.052(9) 0.067(10) 0.003(8) 0.020(8) 0.015(7)
F1' 0.060(6) 0.117(10) 0.039(6) 0.023(7) 0.021(5) 0.055(7)
F2' 0.106(9) 0.057(6) 0.088(7) 0.017(5) -0.018(6) 0.050(7)
F3' 0.038(5) 0.093(7) 0.071(7) 0.036(6) -0.003(4) 0.015(5)
F10' 0.050(6) 0.113(9) 0.074(7) -0.036(6) 0.025(5) 0.035(7)
F11' 0.034(4) 0.089(6) 0.062(5) 0.027(5) -0.004(4) 0.024(4)
F12' 0.014(4) 0.037(4) 0.096(7) 0.039(5) -0.005(4) -0.003(3)
F19' 0.079(4) 0.084(5) 0.064(4) 0.033(3) 0.033(3) -0.005(3)
F20' 0.058(4) 0.082(5) 0.092(5) 0.011(3) 0.038(3) 0.017(3)
F21' 0.076(5) 0.078(5) 0.072(4) 0.026(3) 0.041(4) -0.009(3)
F22' 0.077(4) 0.071(4) 0.069(4) 0.029(3) 0.003(3) 0.020(3)
F23' 0.077(5) 0.078(5) 0.063(5) 0.019(4) 0.038(4) 0.000(3)
F24' 0.087(7) 0.099(7) 0.084(8) -0.043(5) 0.020(6) 0.039(6)

loop_
_atom_type_symbol
_atom_type_description
_atom_type_scat_dispersion_real
_atom_type_scat_dispersion_imag
_atom_type_scat_source
C C 0.0033 0.0016 'International Tables Vol C Tables 4.2.6.8 and 6.1.1.4'
H H 0.0000 0.0000 'International Tables Vol C Tables 4.2.6.8 and 6.1.1.4'
N N 0.0061 0.0033 'International Tables Vol C Tables 4.2.6.8 and 6.1.1.4'
B B 0.0013 0.0007 'International Tables Vol C Tables 4.2.6.8 and 6.1.1.4'
F F 0.0171 0.0103 'International Tables Vol C Tables 4.2.6.8 and 6.1.1.4'
Zn Zn 0.2839 1.4301 'International Tables Vol C Tables 4.2.6.8 and 6.1.1.4'

loop_
_geom_angle_atom_site_label_1
_geom_angle_atom_site_label_2
_geom_angle_atom_site_label_3
_geom_angle
_geom_angle_site_symmetry_1
_geom_angle_site_symmetry_3
C2 C1 N1 112.3(5) . .
N1 C1 C2' 118.2(6) . .
C2 C1 H1A 109.2 . .
N1 C1 H1A 109.2 . .
C2 C1 H1B 109.2 . .
N1 C1 H1B 109.2 . .
H1A C1 H1B 107.9 . .
N2 C3 H3A 109.5 . .
N2 C3 H3B 109.5 . .
H3A C3 H3B 109.5 . .
N2 C3 H3C 109.5 . .
H3A C3 H3C 109.5 . .
H3B C3 H3C 109.5 . .
N2 C4 C2' 52.6(7) . .
N2 C4 H4A 109.5 . .
C2' C4 H4A 162.1 . .
N2 C4 H4B 109.5 . .
C2' C4 H4B 80.1 . .
H4A C4 H4B 109.5 . .
N2 C4 H4C 109.5 . .
C2' C4 H4C 80.1 . .
H4A C4 H4C 109.5 . .
H4B C4 H4C 109.5 . .
C6 C5 N1 112.2(5) . .
C6 C5 H5A 109.2 . .
N1 C5 H5A 109.2 . .
C6 C5 H5B 109.2 . .
N1 C5 H5B 109.2 . .
H5A C5 H5B 107.9 . .
C5 C6 N4 116.1(7) . .
C5 C6 H6A 108.3 . .
N4 C6 H6A 108.3 . .
C5 C6 H6B 108.3 . .
N4 C6 H6B 108.3 . .
H6A C6 H6B 107.4 . .
N4 C7 H7A 109.5 . .
N4 C7 H7B 109.5 . .
H7A C7 H7B 109.5 . .
N4 C7 H7C 109.5 . .
H7A C7 H7C 109.5 . .
H7B C7 H7C 109.5 . .
N4 C8 H8A 109.5 . .
N4 C8 H8B 109.5 . .
H8A C8 H8B 109.5 . .
N4 C8 H8C 109.5 . .
H8A C8 H8C 109.5 . .
H8B C8 H8C 109.5 . .
N1 C9 C10 117.0(4) . .
N1 C9 H9A 108.0 . .
C10 C9 H9A 108.0 . .
N1 C9 H9B 108.0 . .
C10 C9 H9B 108.0 . .
H9A C9 H9B 107.3 . .
N3 C10 C9 109.6(4) . .
N3 C10 H10A 109.7 . .
C9 C10 H10A 109.7 . .
N3 C10 H10B 109.7 . .
C9 C10 H10B 109.7 . .
H10A C10 H10B 108.2 . .
N3 C11 H11A 109.5 . .
N3 C11 H11B 109.5 . .
H11A C11 H11B 109.5 . .
N3 C11 H11C 109.5 . .
H11A C11 H11C 109.5 . .
H11B C11 H11C 109.5 . .
N3 C12 H12A 109.5 . .
N3 C12 H12B 109.5 . .
H12A C12 H12B 109.5 . .
N3 C12 H12C 109.5 . .
H12A C12 H12C 109.5 . .
H12B C12 H12C 109.5 . .
C14 C13 N6 121.4(6) . .
C14 C13 C15 121.3(7) . .
N6 C13 C15 111.5(5) . .
C13 C14 H14A 109.5 . .
C13 C14 H14B 109.5 . .
H14A C14 H14B 109.5 . .
C13 C14 H14C 109.5 . .
H14A C14 H14C 109.5 . .
H14B C14 H14C 109.5 . .
C13 C15 H15A 109.5 . .
C13 C15 H15B 109.5 . .
H15A C15 H15B 109.5 . .
C13 C15 H15C 109.5 . .
H15A C15 H15C 109.5 . .
H15B C15 H15C 109.5 . .
N6 C16 N5 118.6(4) . .
N6 C16 Zn1 63.6(3) . .
N5 C16 Zn1 55.0(2) . .
N6 C16 H16 120.7 . .
N5 C16 H16 120.7 . .
Zn1 C16 H16 175.6 . .
C18 C17 N5 117.1(6) . .
C18 C17 C19 122.3(7) . .
N5 C17 C19 113.4(4) . .
C17 C18 H18A 109.5 . .
C17 C18 H18B 109.5 . .
H18A C18 H18B 109.5 . .
C17 C18 H18C 109.5 . .
H18A C18 H18C 109.5 . .
H18B C18 H18C 109.5 . .
C17 C19 H19A 109.5 . .
C17 C19 H19B 109.5 . .
H19A C19 H19B 109.5 . .
C17 C19 H19C 109.5 . .
H19A C19 H19C 109.5 . .
H19B C19 H19C 109.5 . .
C21 C20 C25 115.4(3) . .
C21 C20 B1 123.8(3) . .
C25 C20 B1 120.3(3) . .
C22 C21 C20 122.4(3) . .
C22 C21 H21 118.8 . .
C20 C21 H21 118.8 . .
C23 C22 C21 120.9(3) . .
C23 C22 C26 119.5(3) . .
C21 C22 C26 119.6(3) . .
C22 C23 C24 118.1(4) . .
C22 C23 H23 121.0 . .
C24 C23 H23 121.0 . .
C25 C24 C23 120.6(4) . .
C25 C24 C27 119.4(4) . .
C23 C24 C27 120.0(4) . .
C24 C25 C20 122.7(4) . .
C24 C25 H25 118.7 . .
C20 C25 H25 118.7 . .
F8 C26 F9 106.5(3) . .
F8 C26 F7 105.1(3) . .
F9 C26 F7 106.3(3) . .
F8 C26 C22 112.4(3) . .
F9 C26 C22 112.7(3) . .
F7 C26 C22 113.2(3) . .
F12 C27 F11 110.3(7) . .
F10' C27 F12' 124.7(11) . .
F12 C27 F10 105.1(6) . .
F11 C27 F10 98.2(6) . .
F10' C27 C24 120.6(8) . .
F12 C27 C24 115.8(6) . .
F11 C27 C24 114.5(5) . .
F12' C27 C24 111.2(6) . .
F10 C27 C24 111.0(4) . .
F10' C27 F11' 97.0(10) . .
F12' C27 F11' 87.0(7) . .
C24 C27 F11' 104.7(5) . .
C33 C28 C29 115.5(3) . .
C33 C28 B1 122.6(3) . .
C29 C28 B1 121.2(3) . .
C30 C29 C28 121.9(4) . .
C30 C29 H29 119.0 . .
C28 C29 H29 119.0 . .
C29 C30 C31 121.3(4) . .
C29 C30 C34 121.5(4) . .
C31 C30 C34 117.2(3) . .
C32 C31 C30 117.9(4) . .
C32 C31 H31 121.0 . .
C30 C31 H31 121.0 . .
C31 C32 C33 120.7(4) . .
C31 C32 C35 119.6(4) . .
C33 C32 C35 119.7(4) . .
C28 C33 C32 122.6(4) . .
C28 C33 H33 118.7 . .
C32 C33 H33 118.7 . .
F4 C34 F6 107.0(4) . .
F4 C34 F5 105.3(4) . .
F6 C34 F5 104.4(4) . .
F4 C34 C30 112.9(4) . .
F6 C34 C30 113.9(3) . .
F5 C34 C30 112.6(3) . .
F2' C35 F1' 108.0(12) . .
F3 C35 F1 110.5(8) . .
F3 C35 F2 103.4(7) . .
F1 C35 F2 105.1(8) . .
F2' C35 F3' 103.4(11) . .
F1' C35 F3' 101.8(10) . .
F2' C35 C32 115.7(8) . .
F1' C35 C32 116.1(8) . .
F3 C35 C32 115.4(5) . .
F1 C35 C32 111.5(6) . .
F2 C35 C32 110.2(5) . .
F3' C35 C32 110.2(6) . .
C37 C36 C41 115.9(4) . .
C37 C36 B1 119.9(4) . .
C41 C36 B1 124.1(3) . .
C36 C37 C38 122.1(4) . .
C36 C37 H37 118.9 . .
C38 C37 H37 118.9 . .
C39 C38 C37 120.6(4) . .
C39 C38 C42 120.2(4) . .
C37 C38 C42 119.1(5) . .
C38 C39 C40 118.8(4) . .
C38 C39 H39 120.6 . .
C40 C39 H39 120.6 . .
C39 C40 C41 119.9(4) . .
C39 C40 C43 118.8(4) . .
C41 C40 C43 121.2(4) . .
C36 C41 C40 122.7(4) . .
C36 C41 H41 118.7 . .
C40 C41 H41 118.7 . .
F14 C42 F13 108.5(6) . .
F14 C42 F15 105.0(5) . .
F13 C42 F15 104.4(5) . .
F14 C42 C38 112.2(5) . .
F13 C42 C38 114.4(4) . .
F15 C42 C38 111.6(6) . .
F16 C43 F17 105.0(4) . .
F16 C43 F18 104.1(5) . .
F17 C43 F18 105.5(5) . .
F16 C43 C40 113.5(4) . .
F17 C43 C40 113.7(4) . .
F18 C43 C40 114.1(4) . .
C45 C44 C49 115.1(4) . .
C45 C44 B1 122.5(3) . .
C49 C44 B1 122.2(4) . .
C46 C45 C44 122.9(4) . .
C46 C45 H45 118.6 . .
C44 C45 H45 118.6 . .
C47 C46 C45 120.3(4) . .
C47 C46 C50 119.9(4) . .
C45 C46 C50 119.7(4) . .
C48 C47 C46 118.0(4) . .
C48 C47 H47 121.0 . .
C46 C47 H47 121.0 . .
C49 C48 C47 121.4(4) . .
C49 C48 C51 118.8(5) . .
C47 C48 C51 119.7(4) . .
C48 C49 C44 122.2(4) . .
C48 C49 H49 118.9 . .
C44 C49 H49 118.9 . .
F23' C50 F22' 109.8(11) . .
F22 C50 F24 111.8(7) . .
F23' C50 F24' 103.4(11) . .
F22' C50 F24' 105.7(10) . .
F22 C50 F23 102.4(7) . .
F24 C50 F23 97.4(6) . .
F23' C50 C46 117.2(8) . .
F22' C50 C46 112.5(7) . .
F22 C50 C46 117.4(5) . .
F24 C50 C46 113.4(4) . .
F24' C50 C46 107.2(7) . .
F23 C50 C46 112.0(4) . .
F19 C51 F21 102.3(9) . .
F19 C51 F20 110.3(8) . .
F21 C51 F20 104.4(7) . .
F19' C51 F21' 97.7(10) . .
F19' C51 F20' 122.3(9) . .
F21' C51 F20' 101.7(9) . .
F19 C51 C48 112.7(7) . .
F21 C51 C48 114.7(6) . .
F19' C51 C48 112.9(7) . .
F20 C51 C48 111.7(6) . .
F21' C51 C48 111.8(7) . .
F20' C51 C48 109.0(7) . .
C52 C52 C53 89.2(11) 2_777 .
C52 C52 C53 46.8(6) 2_777 2_777
C53 C52 C53 136.0(8) . 2_777
C52 C52 H52A 113.8 2_777 .
C53 C52 H52A 113.8 . .
C53 C52 H52A 89.2 2_777 .
C52 C52 H52B 113.8 2_777 .
C53 C52 H52B 113.8 . .
C53 C52 H52B 89.2 2_777 .
H52A C52 H52B 111.0 . .
C54 C53 C52 97.1(9) . .
C54 C53 C52 141.1(11) . 2_777
C52 C53 C52 44.0(8) . 2_777
C54 C53 H53A 112.3 . .
C52 C53 H53A 112.3 . .
C52 C53 H53A 88.7 2_777 .
C54 C53 H53B 112.3 . .
C52 C53 H53B 112.3 . .
C52 C53 H53B 88.3 2_777 .
H53A C53 H53B 109.9 . .
C53 C54 H54A 109.5 . .
C53 C54 H54B 109.5 . .
H54A C54 H54B 109.5 . .
C53 C54 H54C 109.5 . .
H54A C54 H54C 109.5 . .
H54B C54 H54C 109.5 . .
C1 N1 C9 113.3(4) . .
C1 N1 C5 112.0(5) . .
C9 N1 C5 111.7(5) . .
C1 N1 Zn1 105.6(3) . .
C9 N1 Zn1 107.6(3) . .
C5 N1 Zn1 106.0(3) . .
C2' N2 C4 71.4(8) . .
C2' N2 C3 129.5(8) . .
C4 N2 C3 109.5(5) . .
C4 N2 C2 115.6(5) . .
C3 N2 C2 103.2(5) . .
C2' N2 Zn1 114.6(7) . .
C4 N2 Zn1 113.1(4) . .
C3 N2 Zn1 110.8(3) . .
C2 N2 Zn1 104.0(3) . .
C11 N3 C10 111.8(4) . .
C11 N3 C12 109.7(4) . .
C10 N3 C12 110.7(4) . .
C6 N4 C7 113.9(5) . .
C6 N4 C8 109.1(6) . .
C7 N4 C8 106.5(4) . .
C6 N4 Zn1 105.2(3) . .
C7 N4 Zn1 112.7(3) . .
C8 N4 Zn1 109.4(3) . .
C16 N5 C17 118.2(5) . .
C16 N5 Zn1 92.3(3) . .
C17 N5 Zn1 149.3(4) . .
C16 N6 C13 118.4(6) . .
C16 N6 Zn1 84.4(3) . .
C13 N6 Zn1 157.1(6) . .
C20 B1 C44 103.2(3) . .
C20 B1 C28 114.8(3) . .
C44 B1 C28 112.3(3) . .
C20 B1 C36 112.1(3) . .
C44 B1 C36 110.8(3) . .
C28 B1 C36 103.8(3) . .
N5 Zn1 N4 114.93(16) . .
N5 Zn1 N2 115.91(15) . .
N4 Zn1 N2 128.80(17) . .
N5 Zn1 N6 64.60(17) . .
N4 Zn1 N6 100.07(15) . .
N2 Zn1 N6 95.95(17) . .
N5 Zn1 N1 115.34(16) . .
N4 Zn1 N1 82.33(16) . .
N2 Zn1 N1 81.74(17) . .
N6 Zn1 N1 177.41(16) . .
N5 Zn1 C16 32.65(18) . .
N4 Zn1 C16 110.96(16) . .
N2 Zn1 C16 108.16(17) . .
N6 Zn1 C16 31.95(18) . .
N1 Zn1 C16 147.89(18) . .
C1 C2 N2 112.5(5) . .
C1 C2 H2A 109.1 . .
N2 C2 H2A 109.1 . .
C1 C2 H2B 109.1 . .
N2 C2 H2B 109.1 . .
H2A C2 H2B 107.8 . .
N2 C2' C4 55.9(6) . .
N2 C2' C1 105.1(10) . .
C4 C2' C1 146.4(11) . .

loop_
_geom_bond_atom_site_label_1
_geom_bond_atom_site_label_2
_geom_bond_distance
_geom_bond_site_symmetry_2
C1 C2 1.339(10) .
C1 N1 1.447(8) .
C1 C2' 1.721(17) .
C1 H1A 0.9900 .
C1 H1B 0.9900 .
C3 N2 1.453(6) .
C3 H3A 0.9800 .
C3 H3B 0.9800 .
C3 H3C 0.9800 .
C4 N2 1.403(8) .
C4 C2' 1.606(17) .
C4 H4A 0.9800 .
C4 H4B 0.9800 .
C4 H4C 0.9800 .
C5 C6 1.434(11) .
C5 N1 1.483(8) .
C5 H5A 0.9900 .
C5 H5B 0.9900 .
C6 N4 1.453(7) .
C6 H6A 0.9900 .
C6 H6B 0.9900 .
C7 N4 1.461(7) .
C7 H7A 0.9800 .
C7 H7B 0.9800 .
C7 H7C 0.9800 .
C8 N4 1.500(7) .
C8 H8A 0.9800 .
C8 H8B 0.9800 .
C8 H8C 0.9800 .
C9 N1 1.470(6) .
C9 C10 1.530(6) .
C9 H9A 0.9900 .
C9 H9B 0.9900 .
C10 N3 1.460(6) .
C10 H10A 0.9900 .
C10 H10B 0.9900 .
C11 N3 1.454(7) .
C11 H11A 0.9800 .
C11 H11B 0.9800 .
C11 H11C 0.9800 .
C12 N3 1.464(6) .
C12 H12A 0.9800 .
C12 H12B 0.9800 .
C12 H12C 0.9800 .
C13 C14 1.319(10) .
C13 N6 1.463(7) .
C13 C15 1.499(9) .
C14 H14A 0.9800 .
C14 H14B 0.9800 .
C14 H14C 0.9800 .
C15 H15A 0.9800 .
C15 H15B 0.9800 .
C15 H15C 0.9800 .
C16 N6 1.297(7) .
C16 N5 1.317(7) .
C16 Zn1 2.439(5) .
C16 H16 0.9500 .
C17 C18 1.350(8) .
C17 N5 1.460(6) .
C17 C19 1.474(8) .
C18 H18A 0.9800 .
C18 H18B 0.9800 .
C18 H18C 0.9800 .
C19 H19A 0.9800 .
C19 H19B 0.9800 .
C19 H19C 0.9800 .
C20 C21 1.393(5) .
C20 C25 1.404(5) .
C20 B1 1.633(5) .
C21 C22 1.391(5) .
C21 H21 0.9500 .
C22 C23 1.384(6) .
C22 C26 1.489(5) .
C23 C24 1.386(6) .
C23 H23 0.9500 .
C24 C25 1.383(6) .
C24 C27 1.501(6) .
C25 H25 0.9500 .
C26 F8 1.334(5) .
C26 F9 1.335(5) .
C26 F7 1.340(5) .
C27 F10' 1.111(12) .
C27 F12 1.237(8) .
C27 F11 1.328(8) .
C27 F12' 1.389(11) .
C27 F10 1.408(8) .
C27 F11' 1.558(11) .
C28 C33 1.392(5) .
C28 C29 1.403(5) .
C28 B1 1.645(5) .
C29 C30 1.388(5) .
C29 H29 0.9500 .
C30 C31 1.388(6) .
C30 C34 1.489(6) .
C31 C32 1.374(6) .
C31 H31 0.9500 .
C32 C33 1.400(6) .
C32 C35 1.498(6) .
C33 H33 0.9500 .
C34 F4 1.322(5) .
C34 F6 1.331(5) .
C34 F5 1.341(5) .
C35 F2' 1.232(13) .
C35 F1' 1.255(16) .
C35 F3 1.282(8) .
C35 F1 1.325(11) .
C35 F2 1.358(9) .
C35 F3' 1.380(13) .
C36 C37 1.391(6) .
C36 C41 1.393(6) .
C36 B1 1.645(6) .
C37 C38 1.395(6) .
C37 H37 0.9500 .
C38 C39 1.376(7) .
C38 C42 1.480(7) .
C39 C40 1.384(7) .
C39 H39 0.9500 .
C40 C41 1.394(6) .
C40 C43 1.483(7) .
C41 H41 0.9500 .
C42 F14 1.293(7) .
C42 F13 1.325(7) .
C42 F15 1.348(7) .
C43 F16 1.324(6) .
C43 F17 1.324(6) .
C43 F18 1.329(6) .
C44 C45 1.396(6) .
C44 C49 1.400(6) .
C44 B1 1.640(6) .
C45 C46 1.388(6) .
C45 H45 0.9500 .
C46 C47 1.381(6) .
C46 C50 1.487(7) .
C47 C48 1.380(7) .
C47 H47 0.9500 .
C48 C49 1.377(6) .
C48 C51 1.501(7) .
C49 H49 0.9500 .
C50 F23' 1.173(13) .
C50 F22' 1.235(11) .
C50 F22 1.269(7) .
C50 F24 1.345(8) .
C50 F24' 1.352(12) .
C50 F23 1.393(8) .
C51 F19 1.268(11) .
C51 F21 1.285(10) .
C51 F19' 1.328(12) .
C51 F20 1.337(9) .
C51 F21' 1.375(15) .
C51 F20' 1.411(14) .
C52 C52 1.349(18) 2_777
C52 C53 1.414(11) .
C52 C53 1.941(17) 2_777
C52 H52A 0.9900 .
C52 H52B 0.9900 .
C53 C54 1.363(9) .
C53 H53A 0.9900 .
C53 H53B 0.9900 .
C54 H54A 0.9800 .
C54 H54B 0.9800 .
C54 H54C 0.9800 .
N1 Zn1 2.232(4) .
N2 C2' 1.346(16) .
N2 C2 1.598(8) .
N2 Zn1 2.111(4) .
N4 Zn1 2.099(4) .
N5 Zn1 2.000(4) .
N6 Zn1 2.195(4) .
C2 H2A 0.9900 .
C2 H2B 0.9900 .

loop_
_geom_hbond_atom_site_label_D
_geom_hbond_atom_site_label_H
_geom_hbond_atom_site_label_A
_geom_hbond_distance_DH
_geom_hbond_distance_HA
_geom_hbond_distance_DA
_geom_hbond_angle_DHA
_geom_hbond_site_symmetry_A
_geom_hbond_publ_flag
C3 H3A N6 0.98 2.70 3.377(7) 126.9 . yes
C3 H3B F23'^b 0.98 2.61 3.369(14) 134.5 2_666 yes
C3 H3C F23^a 0.98 2.26 3.217(8) 164.4 1_655 yes
C3 H3C F22'^b 0.98 2.59 3.533(15) 161.6 1_655 yes
C7 H7C F12^a 0.98 2.56 3.313(9) 133.1 1_554 yes
C11 H11A F19'^b 0.98 2.52 3.151(13) 121.9 1_655 yes
C12 H12C F24^a 0.98 2.58 3.504(8) 158.2 2_766 yes
C14 H14B F24^a 0.98 2.55 3.444(14) 152.4 2_666 yes
C15 H15B F8 0.98 2.55 3.499(7) 162.2 2_666 yes
C3 H3A N6 0.98 2.70 3.377(7) 126.9 . yes
C3 H3B F23'^b 0.98 2.61 3.369(14) 134.5 2_666 yes
C3 H3C F23^a 0.98 2.26 3.217(8) 164.4 1_655 yes
C3 H3C F22'^b 0.98 2.59 3.533(15) 161.6 1_655 yes
C7 H7C F12^a 0.98 2.56 3.313(9) 133.1 1_554 yes
C11 H11A F19'^b 0.98 2.52 3.151(13) 121.9 1_655 yes
C12 H12C F24^a 0.98 2.58 3.504(8) 158.2 2_766 yes
C14 H14B F24^a 0.98 2.55 3.444(14) 152.4 2_666 yes
C15 H15B F8 0.98 2.55 3.499(7) 162.2 2_666 yes
